data_2022598
loop_
_publ_author_name
'Takase, Tsugiko'
'Yamanaka, Takashi'
'Tamura, Chihiro'
'Oyama, Dai'

_publ_section_title
;
 Isolation and structural comparison of RuII-dnp complexes [dnp =
 2,6-bis(1,8-naphthyridin-2-yl)pyridine] with axially or equatorially
 coordinating NCS ligands
;
_journal_coeditor_code WM5641
_journal_issue 6
_journal_name_full 'Acta Crystallographica Section E Crystallographic Communications'
_journal_paper_doi 10.1107/S2056989022004443
_journal_volume 78
_journal_year 2022
_chemical_formula_iupac '[Ru (N C S) (C21 H13 N5) (C18 H15 P) (H2 O)] P F6, 0.5C3 H6 O, H2 O'
_chemical_formula_moiety 'C41.5 H35 F6 N6 O2.5 P2 Ru S'
_chemical_formula_sum 'C41.5 H35 F6 N6 O2.5 P2 Ru S'
_chemical_formula_weight 966.84
_chemical_name_systematic
;<i>cis</i>-Aqua[2,6-bis(1,8-naphthyridin-2-yl)pyridine-\k^3^<i>N</i>,<i>N</i>',<i>N</i>''](thiocyanato-\k<i>N</i>)(triphenylphosphine-\k<i>P</i>)ruthenium(II)
hexafluoridophosphate--acetone--water (1/0.5/1)
;
_space_group_crystal_system triclinic
_space_group_IT_number 2
_space_group_name_Hall '-P 1'
_space_group_name_H-M_alt 'P -1'
_atom_sites_solution_hydrogens geom
_atom_sites_solution_primary direct
_atom_sites_solution_secondary difmap
_cell_angle_alpha 92.6869(9)
_cell_angle_beta 105.1544(8)
_cell_angle_gamma 100.0149(7)
_cell_formula_units_Z 2
_cell_length_a 9.3699(2)
_cell_length_b 15.3897(4)
_cell_length_c 16.0267(4)
_cell_measurement_reflns_used 29007
_cell_measurement_temperature 296
_cell_measurement_theta_max 27.50
_cell_measurement_theta_min 3.00
_cell_volume 2186.30(9)
_computing_cell_refinement
;
RAPID-AUTO (Rigaku, 2006)
;
_computing_data_collection
;
RAPID-AUTO (Rigaku, 2006)
;
_computing_data_reduction
;
RAPID-AUTO (Rigaku, 2006)
;
_computing_molecular_graphics
;
Mercury (Macrae <i>et al.</i>,  2020), ORTEP-3 for Windows
(Farrugia, 2012)
;
_computing_publication_material
;
Crystalstructure (Rigaku, 2019), PLATON (Spek, 2020) and publCIF
(Westrip, 2010)
;
_computing_structure_refinement
;
<i>SHELXL2018/3</i> (Sheldrick, 2015)
;
_computing_structure_solution
;
SIR97 (Altomare <i>et al.</i>,  1999)
;
_diffrn_ambient_temperature 296
_diffrn_detector_area_resol_mean 10.000
_diffrn_measured_fraction_theta_full 0.998
_diffrn_measured_fraction_theta_max 0.997
_diffrn_measurement_device_type 'Rigaku R-AXIS RAPID'
_diffrn_measurement_method \w
_diffrn_radiation_type 'Mo K\a'
_diffrn_radiation_wavelength 0.71075
_diffrn_reflns_av_R_equivalents 0.0253
_diffrn_reflns_av_unetI/netI 0.0241
_diffrn_reflns_limit_h_max 12
_diffrn_reflns_limit_h_min -11
_diffrn_reflns_limit_k_max 19
_diffrn_reflns_limit_k_min -19
_diffrn_reflns_limit_l_max 20
_diffrn_reflns_limit_l_min -20
_diffrn_reflns_number 34567
_diffrn_reflns_theta_full 25.242
_diffrn_reflns_theta_max 27.485
_diffrn_reflns_theta_min 2.994
_diffrn_standards_number 0
_exptl_absorpt_coefficient_mu 0.549
_exptl_absorpt_correction_T_max 0.947
_exptl_absorpt_correction_T_min 0.750
_exptl_absorpt_correction_type multi-scan
_exptl_absorpt_process_details
;
(ABSCOR; Rigaku, 1995)
;
_exptl_crystal_colour purple
_exptl_crystal_density_diffrn 1.469
_exptl_crystal_density_method 'not measured'
_exptl_crystal_description block
_exptl_crystal_F_000 980.00
_exptl_crystal_size_max 0.200
_exptl_crystal_size_mid 0.150
_exptl_crystal_size_min 0.100
_refine_diff_density_max 1.93
_refine_diff_density_min -0.64
_refine_ls_extinction_method none
_refine_ls_goodness_of_fit_ref 1.079
_refine_ls_hydrogen_treatment constr
_refine_ls_number_parameters 554
_refine_ls_number_reflns 9994
_refine_ls_number_restraints 0
_refine_ls_R_factor_all 0.0596
_refine_ls_R_factor_gt 0.0500
_refine_ls_shift/su_max 0.001
_refine_ls_structure_factor_coef Fsqd
_refine_ls_weighting_details 'w = 1/[\s^2^(Fo^2^)+(0.1102P)^2^+1.1681P] where P=(Fo^2^+2Fc^2^)/3'
_refine_ls_weighting_scheme calc
_refine_ls_wR_factor_gt 0.1589
_refine_ls_wR_factor_ref 0.1689
_reflns_number_gt 8406
_reflns_number_total 9994
_reflns_threshold_expression F^2^>2.0\s(F^2^)
_cod_data_source_file wm5641sup1.cif
_cod_data_source_block I
_cod_original_cell_volume 2186.29(10)
_cod_database_code 2022598

loop_
_space_group_symop_id
_space_group_symop_operation_xyz
1 +X,+Y,+Z
2 -X,-Y,-Z

loop_
_atom_site_type_symbol
_atom_site_label
_atom_site_fract_x
_atom_site_fract_y
_atom_site_fract_z
_atom_site_U_iso_or_equiv
_atom_site_adp_type
_atom_site_calc_flag
_atom_site_occupancy
_atom_site_disorder_assembly
_atom_site_disorder_group
Ru Ru1 0.20144(3) 0.23092(2) 0.71810(2) 0.03823(11) Uani d 1 . .
S S1 0.54439(14) 0.03779(10) 0.68390(13) 0.0978(5) Uani d 1 . .
P P1 0.02612(10) 0.31990(6) 0.72697(6) 0.0440(2) Uani d 1 . .
P P2 0.28893(14) 0.24126(7) 1.22614(7) 0.0588(3) Uani d 1 . .
F F1 0.3298(6) 0.3196(2) 1.3006(2) 0.1247(15) Uani d 1 . .
F F2 0.2484(4) 0.16220(19) 1.15150(19) 0.0894(9) Uani d 1 . .
F F3 0.2730(5) 0.3108(2) 1.1558(2) 0.1043(11) Uani d 1 . .
F F4 0.4608(4) 0.2498(3) 1.2296(3) 0.1163(13) Uani d 1 . .
F F5 0.3020(4) 0.1719(2) 1.2970(2) 0.0948(10) Uani d 1 . .
F F6 0.1186(4) 0.2322(3) 1.2222(3) 0.1110(12) Uani d 1 . .
O O1 0.2872(3) 0.31914(19) 0.63264(18) 0.0589(7) Uani d 1 . .
O O3 -0.4347(17) 0.0497(10) 0.1027(10) 0.344(7) Uiso d 1 . .
N N1 0.0916(4) 0.2097(2) 0.5019(2) 0.0575(8) Uani d 1 . .
N N2 0.0397(3) 0.14350(19) 0.62044(18) 0.0410(6) Uani d 1 . .
N N3 0.1213(3) 0.14515(18) 0.78696(18) 0.0415(6) Uani d 1 . .
N N4 0.3425(3) 0.27857(19) 0.84298(19) 0.0435(6) Uani d 1 . .
N N5 0.4997(4) 0.3928(2) 0.8046(2) 0.0578(8) Uani d 1 . .
N N6 0.3590(3) 0.1529(2) 0.7042(2) 0.0508(7) Uani d 1 . .
C C1 0.0597(6) 0.2151(3) 0.4174(3) 0.0699(13) Uani d 1 . .
H H1 0.119932 0.258875 0.396905 0.084 Uiso calc 1 . .
C C2 -0.0596(6) 0.1587(3) 0.3564(3) 0.0666(11) Uani d 1 . .
H H2 -0.078108 0.165630 0.297422 0.080 Uiso calc 1 . .
C C3 -0.1474(5) 0.0940(3) 0.3851(3) 0.0626(10) Uani d 1 . .
H H3 -0.227518 0.055966 0.346082 0.075 Uiso calc 1 . .
C C4 -0.1156(4) 0.0850(3) 0.4755(2) 0.0504(8) Uani d 1 . .
C C5 0.0039(4) 0.1462(2) 0.5316(2) 0.0462(7) Uani d 1 . .
C C6 -0.1963(4) 0.0176(3) 0.5117(3) 0.0562(9) Uani d 1 . .
H H4 -0.275944 -0.023686 0.476010 0.067 Uiso calc 1 . .
C C7 -0.1565(4) 0.0136(2) 0.5989(3) 0.0505(8) Uani d 1 . .
H H5 -0.207602 -0.031113 0.623294 0.061 Uiso calc 1 . .
C C8 -0.0377(4) 0.0773(2) 0.6521(2) 0.0428(7) Uani d 1 . .
C C9 0.0081(4) 0.0765(2) 0.7467(2) 0.0459(7) Uani d 1 . .
C C10 -0.0498(5) 0.0139(3) 0.7941(3) 0.0644(11) Uani d 1 . .
H H6 -0.128217 -0.032599 0.766539 0.077 Uiso calc 1 . .
C C11 0.0111(6) 0.0216(3) 0.8841(3) 0.0817(16) Uani d 1 . .
H H7 -0.026723 -0.019790 0.917268 0.098 Uiso calc 1 . .
C C12 0.1283(6) 0.0913(3) 0.9237(3) 0.0760(14) Uani d 1 . .
H H8 0.170109 0.096773 0.983515 0.091 Uiso calc 1 . .
C C13 0.1822(4) 0.1523(3) 0.8740(2) 0.0516(8) Uani d 1 . .
C C14 0.3075(4) 0.2288(3) 0.9051(2) 0.0511(8) Uani d 1 . .
C C15 0.3825(5) 0.2494(3) 0.9935(3) 0.0679(12) Uani d 1 . .
H H9 0.354640 0.213987 1.034253 0.081 Uiso calc 1 . .
C C16 0.4958(6) 0.3212(3) 1.0194(3) 0.0720(13) Uani d 1 . .
H H10 0.543541 0.336458 1.078127 0.086 Uiso calc 1 . .
C C17 0.5405(5) 0.3718(3) 0.9579(3) 0.0579(10) Uani d 1 . .
C C18 0.4624(4) 0.3486(2) 0.8687(2) 0.0467(7) Uani d 1 . .
C C19 0.6592(6) 0.4471(3) 0.9779(3) 0.0787(14) Uani d 1 . .
H H11 0.713260 0.465186 1.035344 0.094 Uiso calc 1 . .
C C20 0.6933(6) 0.4921(3) 0.9140(4) 0.0817(15) Uani d 1 . .
H H12 0.769460 0.542262 0.926604 0.098 Uiso calc 1 . .
C C21 0.6114(5) 0.4620(3) 0.8266(4) 0.0720(13) Uani d 1 . .
H H13 0.637933 0.492736 0.782642 0.086 Uiso calc 1 . .
C C22 0.4359(4) 0.1070(3) 0.6970(3) 0.0542(9) Uani d 1 . .
C C23 0.0862(5) 0.4408(2) 0.7478(3) 0.0543(9) Uani d 1 . .
C C24 0.2210(5) 0.4838(3) 0.7372(3) 0.0607(10) Uani d 1 . .
H H14 0.286908 0.451352 0.722033 0.073 Uiso calc 1 . .
C C25 0.2587(7) 0.5761(3) 0.7493(4) 0.0816(15) Uani d 1 . .
H H15 0.350439 0.604667 0.742700 0.098 Uiso calc 1 . .
C C26 0.1643(9) 0.6245(3) 0.7705(4) 0.099(2) Uani d 1 . .
H H16 0.189677 0.686032 0.777275 0.119 Uiso calc 1 . .
C C27 0.0335(10) 0.5829(4) 0.7817(5) 0.115(2) Uani d 1 . .
H H17 -0.031213 0.616375 0.796792 0.137 Uiso calc 1 . .
C C28 -0.0074(8) 0.4916(4) 0.7713(5) 0.0931(18) Uani d 1 . .
H H18 -0.098155 0.464252 0.780230 0.112 Uiso calc 1 . .
C C29 -0.1240(5) 0.3099(3) 0.6248(3) 0.0638(11) Uani d 1 . .
C C30 -0.2398(7) 0.2426(5) 0.5962(5) 0.105(2) Uani d 1 . .
H H19 -0.253912 0.198479 0.632581 0.126 Uiso calc 1 . .
C C31 -0.3409(10) 0.2352(6) 0.5141(6) 0.139(3) Uani d 1 . .
H H20 -0.425729 0.190055 0.499432 0.167 Uiso calc 1 . .
C C32 -0.3191(12) 0.2902(7) 0.4576(5) 0.151(4) Uani d 1 . .
H H21 -0.387200 0.285053 0.402952 0.181 Uiso calc 1 . .
C C33 -0.1974(12) 0.3538(9) 0.4799(5) 0.174(5) Uani d 1 . .
H H22 -0.177257 0.392207 0.439500 0.209 Uiso calc 1 . .
C C34 -0.0982(8) 0.3640(7) 0.5639(4) 0.135(3) Uani d 1 . .
H H23 -0.012944 0.408900 0.577956 0.162 Uiso calc 1 . .
C C35 -0.0579(4) 0.2952(3) 0.8167(2) 0.0499(8) Uani d 1 . .
C C36 0.0264(6) 0.3277(4) 0.8996(3) 0.0752(13) Uani d 1 . .
H H24 0.118188 0.366055 0.907513 0.090 Uiso calc 1 . .
C C37 -0.0212(7) 0.3050(5) 0.9710(3) 0.0932(18) Uani d 1 . .
H H25 0.038846 0.328108 1.026088 0.112 Uiso calc 1 . .
C C38 -0.1535(7) 0.2498(4) 0.9626(4) 0.0909(17) Uani d 1 . .
H H26 -0.184622 0.233571 1.011189 0.109 Uiso calc 1 . .
C C39 -0.2415(8) 0.2180(6) 0.8801(5) 0.131(3) Uani d 1 . .
H H27 -0.334539 0.181065 0.872839 0.158 Uiso calc 1 . .
C C40 -0.1934(7) 0.2401(5) 0.8078(4) 0.111(3) Uani d 1 . .
H H28 -0.253921 0.217311 0.752646 0.133 Uiso calc 1 . .
O O2 0.5573(15) 0.4320(11) 0.6201(8) 0.162(6) Uani d 0.5 A -1
C C41 0.688(3) 0.5339(16) 0.5506(16) 0.156(8) Uani d 0.5 A -1
H H29 0.663565 0.561416 0.497545 0.187 Uiso calc 0.5 A -1
H H30 0.723079 0.578661 0.598965 0.187 Uiso calc 0.5 A -1
H H31 0.765916 0.500822 0.549928 0.187 Uiso calc 0.5 A -1
C C42 0.554(2) 0.4738(11) 0.5589(12) 0.124(5) Uani d 0.5 A -1
C C43 0.414(4) 0.454(3) 0.480(2) 0.28(3) Uani d 0.5 A -1
H H32 0.429253 0.493342 0.436933 0.335 Uiso calc 0.5 A -1
H H33 0.399037 0.393942 0.456380 0.335 Uiso calc 0.5 A -1
H H34 0.327501 0.463494 0.498052 0.335 Uiso calc 0.5 A -1

loop_
_atom_site_aniso_label
_atom_site_aniso_U_11
_atom_site_aniso_U_22
_atom_site_aniso_U_33
_atom_site_aniso_U_12
_atom_site_aniso_U_13
_atom_site_aniso_U_23
Ru1 0.03849(16) 0.04036(16) 0.03340(15) -0.00234(10) 0.01317(10) -0.00263(10)
S1 0.0506(6) 0.0878(9) 0.1451(14) 0.0143(6) 0.0182(8) -0.0414(9)
P1 0.0419(5) 0.0462(5) 0.0400(4) 0.0036(3) 0.0091(3) -0.0047(3)
P2 0.0728(7) 0.0505(5) 0.0496(5) -0.0018(5) 0.0197(5) 0.0032(4)
F1 0.203(5) 0.074(2) 0.084(2) -0.002(2) 0.041(3) -0.0228(17)
F2 0.124(3) 0.0687(17) 0.0681(17) -0.0153(16) 0.0381(17) -0.0117(14)
F3 0.154(3) 0.077(2) 0.084(2) 0.015(2) 0.038(2) 0.0341(17)
F4 0.070(2) 0.112(3) 0.161(4) -0.0060(18) 0.036(2) 0.012(3)
F5 0.131(3) 0.0773(19) 0.0681(18) 0.0050(18) 0.0212(18) 0.0231(15)
F6 0.085(2) 0.138(3) 0.128(3) 0.028(2) 0.052(2) 0.033(3)
O1 0.0666(17) 0.0576(16) 0.0482(15) -0.0099(13) 0.0226(13) 0.0040(12)
N1 0.072(2) 0.0569(19) 0.0380(15) -0.0108(15) 0.0213(15) -0.0055(13)
N2 0.0405(14) 0.0444(14) 0.0352(13) -0.0002(11) 0.0125(11) -0.0058(11)
N3 0.0465(15) 0.0401(14) 0.0353(13) 0.0000(11) 0.0129(11) -0.0014(11)
N4 0.0427(15) 0.0453(15) 0.0388(14) 0.0008(11) 0.0108(11) -0.0025(11)
N5 0.0460(17) 0.0592(19) 0.059(2) -0.0063(14) 0.0095(14) 0.0053(15)
N6 0.0459(16) 0.0557(17) 0.0500(17) 0.0058(13) 0.0163(13) -0.0058(14)
C1 0.089(3) 0.073(3) 0.040(2) -0.013(2) 0.024(2) -0.0009(18)
C2 0.081(3) 0.076(3) 0.0365(19) 0.002(2) 0.0151(19) -0.0025(18)
C3 0.061(2) 0.076(3) 0.0411(19) -0.001(2) 0.0089(17) -0.0093(18)
C4 0.0473(19) 0.060(2) 0.0391(17) 0.0008(16) 0.0126(15) -0.0078(15)
C5 0.0494(19) 0.0501(18) 0.0373(16) 0.0006(14) 0.0166(14) -0.0062(14)
C6 0.049(2) 0.059(2) 0.051(2) -0.0070(16) 0.0116(16) -0.0128(17)
C7 0.0495(19) 0.0469(18) 0.051(2) -0.0047(15) 0.0185(16) -0.0067(15)
C8 0.0438(17) 0.0411(16) 0.0413(17) -0.0008(13) 0.0151(14) -0.0034(13)
C9 0.0486(18) 0.0439(17) 0.0422(17) -0.0035(14) 0.0165(14) -0.0022(14)
C10 0.075(3) 0.057(2) 0.051(2) -0.0184(19) 0.0198(19) 0.0019(18)
C11 0.100(4) 0.079(3) 0.050(2) -0.032(3) 0.023(2) 0.012(2)
C12 0.095(3) 0.079(3) 0.039(2) -0.024(3) 0.017(2) 0.0074(19)
C13 0.059(2) 0.055(2) 0.0360(17) -0.0048(16) 0.0148(15) 0.0002(14)
C14 0.059(2) 0.055(2) 0.0346(16) -0.0044(16) 0.0138(15) -0.0005(14)
C15 0.072(3) 0.079(3) 0.0388(19) -0.012(2) 0.0099(18) 0.0017(19)
C16 0.078(3) 0.080(3) 0.039(2) -0.007(2) 0.0000(19) -0.0096(19)
C17 0.051(2) 0.059(2) 0.051(2) -0.0018(17) 0.0020(16) -0.0105(17)
C18 0.0393(17) 0.0478(18) 0.0475(19) 0.0015(13) 0.0085(14) -0.0042(14)
C19 0.073(3) 0.070(3) 0.067(3) -0.014(2) -0.006(2) -0.010(2)
C20 0.064(3) 0.068(3) 0.086(4) -0.023(2) -0.001(2) 0.002(3)
C21 0.056(2) 0.064(3) 0.083(3) -0.0117(19) 0.011(2) 0.011(2)
C22 0.0392(18) 0.060(2) 0.057(2) -0.0043(16) 0.0135(16) -0.0141(17)
C23 0.067(2) 0.0447(19) 0.049(2) 0.0117(17) 0.0121(17) 0.0022(15)
C24 0.062(2) 0.050(2) 0.059(2) 0.0021(17) 0.0035(19) 0.0030(17)
C25 0.093(4) 0.053(3) 0.076(3) -0.009(2) -0.001(3) 0.008(2)
C26 0.156(6) 0.043(2) 0.083(4) 0.019(3) 0.006(4) 0.004(2)
C27 0.155(7) 0.066(4) 0.138(6) 0.049(4) 0.050(6) -0.001(4)
C28 0.104(4) 0.066(3) 0.128(5) 0.029(3) 0.058(4) 0.004(3)
C29 0.060(2) 0.075(3) 0.048(2) 0.018(2) -0.0011(18) -0.0085(19)
C30 0.086(4) 0.104(5) 0.091(4) -0.004(3) -0.019(3) -0.006(3)
C31 0.107(6) 0.145(7) 0.109(6) -0.002(5) -0.044(5) -0.021(5)
C32 0.164(9) 0.178(9) 0.077(5) 0.075(7) -0.047(5) -0.031(5)
C33 0.148(8) 0.297(15) 0.056(4) 0.035(9) -0.007(5) 0.036(6)
C34 0.092(5) 0.244(10) 0.055(3) 0.015(5) 0.003(3) 0.036(5)
C35 0.0435(18) 0.055(2) 0.0495(19) 0.0011(14) 0.0166(15) -0.0077(15)
C36 0.068(3) 0.095(3) 0.050(2) -0.015(2) 0.017(2) -0.008(2)
C37 0.089(4) 0.129(5) 0.048(3) -0.010(3) 0.018(2) -0.010(3)
C38 0.099(4) 0.107(4) 0.074(3) -0.005(3) 0.053(3) 0.001(3)
C39 0.113(5) 0.165(7) 0.101(5) -0.066(5) 0.071(4) -0.037(5)
C40 0.088(4) 0.151(6) 0.067(3) -0.060(4) 0.034(3) -0.032(3)
O2 0.146(10) 0.222(15) 0.095(8) -0.035(10) 0.035(7) 0.026(9)
C41 0.21(3) 0.121(15) 0.144(19) 0.027(17) 0.064(18) 0.014(14)
C42 0.158(16) 0.094(10) 0.107(12) -0.008(10) 0.040(11) -0.005(9)
C43 0.26(5) 0.30(5) 0.18(3) -0.06(3) -0.07(3) 0.11(3)

loop_
_atom_type_symbol
_atom_type_description
_atom_type_scat_dispersion_real
_atom_type_scat_dispersion_imag
_atom_type_scat_source
C C 0.0033 0.0016
;
International Tables for Crystallography
(Vol. C, Tables 4.2.6.8 and 6.1.1.4)
;
H H 0.0000 0.0000
;
International Tables for Crystallography
(Vol. C, Table 6.1.1.4)
;
F F 0.0171 0.0103
;
International Tables for Crystallography
(Vol. C, Tables 4.2.6.8 and 6.1.1.4)
;
N N 0.0061 0.0033
;
International Tables for Crystallography
(Vol. C, Tables 4.2.6.8 and 6.1.1.4)
;
O O 0.0106 0.0060
;
International Tables for Crystallography
(Vol. C, Tables 4.2.6.8 and 6.1.1.4)
;
P P 0.1023 0.0942
;
International Tables for Crystallography
(Vol. C, Tables 4.2.6.8 and 6.1.1.4)
;
Ru Ru -1.2594 0.8363
;
International Tables for Crystallography
(Vol. C, Tables 4.2.6.8 and 6.1.1.4)
;
S S 0.1246 0.1234
;
International Tables for Crystallography
(Vol. C, Tables 4.2.6.8 and 6.1.1.4)
;

loop_
_geom_angle_atom_site_label_1
_geom_angle_atom_site_label_2
_geom_angle_atom_site_label_3
_geom_angle_site_symmetry_1
_geom_angle_site_symmetry_3
_geom_angle
_geom_angle_publ_flag
N3 Ru1 N2 . . 79.15(11) ?
N3 Ru1 N4 . . 79.47(11) ?
N2 Ru1 N4 . . 158.24(12) ?
N3 Ru1 N6 . . 90.12(13) ?
N2 Ru1 N6 . . 87.81(11) ?
N4 Ru1 N6 . . 88.21(12) ?
N3 Ru1 O1 . . 175.58(11) ?
N2 Ru1 O1 . . 96.97(11) ?
N4 Ru1 O1 . . 104.23(11) ?
N6 Ru1 O1 . . 87.59(13) ?
N3 Ru1 P1 . . 92.21(9) ?
N2 Ru1 P1 . . 91.23(8) ?
N4 Ru1 P1 . . 93.61(8) ?
N6 Ru1 P1 . . 177.27(9) ?
O1 Ru1 P1 . . 89.98(9) ?
C35 P1 C23 . . 100.93(18) ?
C35 P1 C29 . . 109.5(2) ?
C23 P1 C29 . . 101.0(2) ?
C35 P1 Ru1 . . 112.05(13) ?
C23 P1 Ru1 . . 120.14(14) ?
C29 P1 Ru1 . . 112.01(15) ?
F6 P2 F1 . . 89.9(3) ?
F6 P2 F4 . . 179.6(3) ?
F1 P2 F4 . . 90.6(3) ?
F6 P2 F2 . . 90.3(2) ?
F1 P2 F2 . . 179.7(3) ?
F4 P2 F2 . . 89.3(2) ?
F6 P2 F3 . . 90.5(2) ?
F1 P2 F3 . . 89.7(2) ?
F4 P2 F3 . . 89.5(2) ?
F2 P2 F3 . . 90.49(19) ?
F6 P2 F5 . . 88.4(2) ?
F1 P2 F5 . . 89.9(2) ?
F4 P2 F5 . . 91.5(2) ?
F2 P2 F5 . . 89.90(18) ?
F3 P2 F5 . . 178.9(2) ?
C1 N1 C5 . . 118.0(3) ?
C8 N2 C5 . . 118.0(3) ?
C8 N2 Ru1 . . 112.9(2) ?
C5 N2 Ru1 . . 129.1(2) ?
C13 N3 C9 . . 120.8(3) ?
C13 N3 Ru1 . . 119.8(2) ?
C9 N3 Ru1 . . 119.4(2) ?
C14 N4 C18 . . 117.6(3) ?
C14 N4 Ru1 . . 112.3(2) ?
C18 N4 Ru1 . . 130.1(2) ?
C21 N5 C18 . . 117.8(4) ?
C22 N6 Ru1 . . 175.6(3) ?
N1 C1 C2 . . 123.9(4) ?
N1 C1 H1 . . 118.0 ?
C2 C1 H1 . . 118.0 ?
C3 C2 C1 . . 118.7(4) ?
C3 C2 H2 . . 120.6 ?
C1 C2 H2 . . 120.6 ?
C2 C3 C4 . . 119.2(4) ?
C2 C3 H3 . . 120.4 ?
C4 C3 H3 . . 120.4 ?
C5 C4 C6 . . 118.6(3) ?
C5 C4 C3 . . 117.8(4) ?
C6 C4 C3 . . 123.6(4) ?
N1 C5 N2 . . 116.2(3) ?
N1 C5 C4 . . 122.3(3) ?
N2 C5 C4 . . 121.5(3) ?
C7 C6 C4 . . 119.4(3) ?
C7 C6 H4 . . 120.3 ?
C4 C6 H4 . . 120.3 ?
C6 C7 C8 . . 119.7(3) ?
C6 C7 H5 . . 120.1 ?
C8 C7 H5 . . 120.1 ?
N2 C8 C7 . . 122.7(3) ?
N2 C8 C9 . . 115.5(3) ?
C7 C8 C9 . . 121.8(3) ?
N3 C9 C10 . . 120.6(3) ?
N3 C9 C8 . . 113.0(3) ?
C10 C9 C8 . . 126.4(3) ?
C9 C10 C11 . . 118.9(4) ?
C9 C10 H6 . . 120.5 ?
C11 C10 H6 . . 120.5 ?
C12 C11 C10 . . 119.5(4) ?
C12 C11 H7 . . 120.2 ?
C10 C11 H7 . . 120.2 ?
C13 C12 C11 . . 119.6(4) ?
C13 C12 H8 . . 120.2 ?
C11 C12 H8 . . 120.2 ?
N3 C13 C12 . . 120.6(3) ?
N3 C13 C14 . . 112.9(3) ?
C12 C13 C14 . . 126.6(3) ?
N4 C14 C15 . . 122.6(3) ?
N4 C14 C13 . . 115.7(3) ?
C15 C14 C13 . . 121.7(3) ?
C16 C15 C14 . . 119.7(4) ?
C16 C15 H9 . . 120.2 ?
C14 C15 H9 . . 120.2 ?
C15 C16 C17 . . 119.8(4) ?
C15 C16 H10 . . 120.1 ?
C17 C16 H10 . . 120.1 ?
C16 C17 C19 . . 124.3(4) ?
C16 C17 C18 . . 118.8(4) ?
C19 C17 C18 . . 116.8(4) ?
N5 C18 N4 . . 115.9(3) ?
N5 C18 C17 . . 122.9(3) ?
N4 C18 C17 . . 121.2(3) ?
C20 C19 C17 . . 119.9(4) ?
C20 C19 H11 . . 120.0 ?
C17 C19 H11 . . 120.0 ?
C19 C20 C21 . . 119.0(4) ?
C19 C20 H12 . . 120.5 ?
C21 C20 H12 . . 120.5 ?
N5 C21 C20 . . 123.5(5) ?
N5 C21 H13 . . 118.3 ?
C20 C21 H13 . . 118.3 ?
N6 C22 S1 . . 178.2(4) ?
C24 C23 C28 . . 118.1(4) ?
C24 C23 P1 . . 121.8(3) ?
C28 C23 P1 . . 120.1(4) ?
C23 C24 C25 . . 119.9(5) ?
C23 C24 H14 . . 120.0 ?
C25 C24 H14 . . 120.0 ?
C26 C25 C24 . . 121.1(6) ?
C26 C25 H15 . . 119.5 ?
C24 C25 H15 . . 119.5 ?
C27 C26 C25 . . 119.3(5) ?
C27 C26 H16 . . 120.4 ?
C25 C26 H16 . . 120.4 ?
C26 C27 C28 . . 121.5(6) ?
C26 C27 H17 . . 119.2 ?
C28 C27 H17 . . 119.2 ?
C23 C28 C27 . . 120.1(6) ?
C23 C28 H18 . . 119.9 ?
C27 C28 H18 . . 119.9 ?
C30 C29 C34 . . 114.8(6) ?
C30 C29 P1 . . 126.1(5) ?
C34 C29 P1 . . 117.3(4) ?
C29 C30 C31 . . 122.9(7) ?
C29 C30 H19 . . 118.6 ?
C31 C30 H19 . . 118.6 ?
C32 C31 C30 . . 121.3(8) ?
C32 C31 H20 . . 119.4 ?
C30 C31 H20 . . 119.4 ?
C31 C32 C33 . . 118.3(7) ?
C31 C32 H21 . . 120.9 ?
C33 C32 H21 . . 120.9 ?
C32 C33 C34 . . 120.8(10) ?
C32 C33 H22 . . 119.6 ?
C34 C33 H22 . . 119.6 ?
C29 C34 C33 . . 121.4(9) ?
C29 C34 H23 . . 119.3 ?
C33 C34 H23 . . 119.3 ?
C40 C35 C36 . . 117.2(4) ?
C40 C35 P1 . . 124.4(3) ?
C36 C35 P1 . . 118.0(3) ?
C37 C36 C35 . . 121.8(4) ?
C37 C36 H24 . . 119.1 ?
C35 C36 H24 . . 119.1 ?
C38 C37 C36 . . 121.1(5) ?
C38 C37 H25 . . 119.4 ?
C36 C37 H25 . . 119.4 ?
C37 C38 C39 . . 118.1(5) ?
C37 C38 H26 . . 120.9 ?
C39 C38 H26 . . 120.9 ?
C38 C39 C40 . . 121.0(5) ?
C38 C39 H27 . . 119.5 ?
C40 C39 H27 . . 119.5 ?
C35 C40 C39 . . 120.6(5) ?
C35 C40 H28 . . 119.7 ?
C39 C40 H28 . . 119.7 ?
C42 C41 H29 . . 109.5 ?
C42 C41 H30 . . 109.5 ?
H29 C41 H30 . . 109.5 ?
C42 C41 H31 . . 109.5 ?
H29 C41 H31 . . 109.5 ?
H30 C41 H31 . . 109.5 ?
O2 C42 C41 . . 121(2) ?
O2 C42 C43 . . 120(2) ?
C41 C42 C43 . . 118(2) ?
C42 C43 H32 . . 109.5 ?
C42 C43 H33 . . 109.5 ?
H32 C43 H33 . . 109.5 ?
C42 C43 H34 . . 109.5 ?
H32 C43 H34 . . 109.5 ?
H33 C43 H34 . . 109.5 ?

loop_
_geom_bond_atom_site_label_1
_geom_bond_atom_site_label_2
_geom_bond_site_symmetry_2
_geom_bond_distance
_geom_bond_publ_flag
Ru1 N3 . 1.936(3) ?
Ru1 N2 . 2.100(3) ?
Ru1 N4 . 2.105(3) ?
Ru1 N6 . 2.105(3) ?
Ru1 O1 . 2.176(3) ?
Ru1 P1 . 2.3409(9) ?
S1 C22 . 1.637(4) ?
P1 C35 . 1.836(4) ?
P1 C23 . 1.836(4) ?
P1 C29 . 1.839(4) ?
P2 F6 . 1.562(4) ?
P2 F1 . 1.577(3) ?
P2 F4 . 1.579(4) ?
P2 F2 . 1.588(3) ?
P2 F3 . 1.588(3) ?
P2 F5 . 1.590(3) ?
N1 C1 . 1.319(5) ?
N1 C5 . 1.350(5) ?
N2 C8 . 1.345(4) ?
N2 C5 . 1.379(4) ?
N3 C13 . 1.353(4) ?
N3 C9 . 1.359(4) ?
N4 C14 . 1.356(5) ?
N4 C18 . 1.374(4) ?
N5 C21 . 1.318(5) ?
N5 C18 . 1.346(5) ?
N6 C22 . 1.116(5) ?
C1 C2 . 1.403(6) ?
C1 H1 . 0.9300 ?
C2 C3 . 1.355(6) ?
C2 H2 . 0.9300 ?
C3 C4 . 1.419(5) ?
C3 H3 . 0.9300 ?
C4 C5 . 1.407(5) ?
C4 C6 . 1.413(6) ?
C6 C7 . 1.356(6) ?
C6 H4 . 0.9300 ?
C7 C8 . 1.404(5) ?
C7 H5 . 0.9300 ?
C8 C9 . 1.465(5) ?
C9 C10 . 1.379(5) ?
C10 C11 . 1.397(6) ?
C10 H6 . 0.9300 ?
C11 C12 . 1.386(6) ?
C11 H7 . 0.9300 ?
C12 C13 . 1.374(5) ?
C12 H8 . 0.9300 ?
C13 C14 . 1.474(5) ?
C14 C15 . 1.400(5) ?
C15 C16 . 1.356(6) ?
C15 H9 . 0.9300 ?
C16 C17 . 1.388(7) ?
C16 H10 . 0.9300 ?
C17 C19 . 1.419(6) ?
C17 C18 . 1.421(5) ?
C19 C20 . 1.338(8) ?
C19 H11 . 0.9300 ?
C20 C21 . 1.421(7) ?
C20 H12 . 0.9300 ?
C21 H13 . 0.9300 ?
C23 C24 . 1.377(6) ?
C23 C28 . 1.380(7) ?
C24 C25 . 1.393(6) ?
C24 H14 . 0.9300 ?
C25 C26 . 1.346(9) ?
C25 H15 . 0.9300 ?
C26 C27 . 1.340(10) ?
C26 H16 . 0.9300 ?
C27 C28 . 1.381(8) ?
C27 H17 . 0.9300 ?
C28 H18 . 0.9300 ?
C29 C30 . 1.328(7) ?
C29 C34 . 1.355(9) ?
C30 C31 . 1.392(9) ?
C30 H19 . 0.9300 ?
C31 C32 . 1.298(13) ?
C31 H20 . 0.9300 ?
C32 C33 . 1.324(15) ?
C32 H21 . 0.9300 ?
C33 C34 . 1.406(9) ?
C33 H22 . 0.9300 ?
C34 H23 . 0.9300 ?
C35 C40 . 1.368(6) ?
C35 C36 . 1.376(6) ?
C36 C37 . 1.370(7) ?
C36 H24 . 0.9300 ?
C37 C38 . 1.346(8) ?
C37 H25 . 0.9300 ?
C38 C39 . 1.377(9) ?
C38 H26 . 0.9300 ?
C39 C40 . 1.385(8) ?
C39 H27 . 0.9300 ?
C40 H28 . 0.9300 ?
O2 C42 . 1.19(2) ?
C41 C42 . 1.47(3) ?
C41 H29 . 0.9600 ?
C41 H30 . 0.9600 ?
C41 H31 . 0.9600 ?
C42 C43 . 1.53(3) ?
C43 H32 . 0.9600 ?
C43 H33 . 0.9600 ?
C43 H34 . 0.9600 ?

loop_
_geom_hbond_atom_site_label_D
_geom_hbond_atom_site_label_H
_geom_hbond_atom_site_label_A
_geom_hbond_site_symmetry_A
_geom_hbond_distance_DH
_geom_hbond_distance_HA
_geom_hbond_distance_DA
_geom_hbond_angle_DHA
C10 H6 F5 2_557 0.93 2.45 3.369(6) 170
C15 H9 F2 1_555 0.93 2.45 3.345(6) 162
C21 H13 O2 1_555 0.93 2.59 3.213(14) 124
C24 H14 O1 1_555 0.93 2.43 3.210(5) 141
C24 H14 N5 1_555 0.93 2.43 3.144(6) 134
C25 H15 F4 2_667 0.93 2.54 3.347(7) 145
C41 H30 F1 2_667 0.96 2.40 3.26(3) 150

loop_
_geom_torsion_atom_site_label_1
_geom_torsion_atom_site_label_2
_geom_torsion_atom_site_label_3
_geom_torsion_atom_site_label_4
_geom_torsion_site_symmetry_1
_geom_torsion_site_symmetry_2
_geom_torsion_site_symmetry_3
_geom_torsion_site_symmetry_4
_geom_torsion
_geom_torsion_publ_flag
C5 N1 C1 C2 . . . . -0.1(8) ?
N1 C1 C2 C3 . . . . -0.7(8) ?
C1 C2 C3 C4 . . . . -0.3(7) ?
C2 C3 C4 C5 . . . . 2.0(7) ?
C2 C3 C4 C6 . . . . -177.3(4) ?
C1 N1 C5 N2 . . . . -179.2(4) ?
C1 N1 C5 C4 . . . . 1.9(6) ?
C8 N2 C5 N1 . . . . -175.2(3) ?
Ru1 N2 C5 N1 . . . . 5.5(5) ?
C8 N2 C5 C4 . . . . 3.6(5) ?
Ru1 N2 C5 C4 . . . . -175.6(3) ?
C6 C4 C5 N1 . . . . 176.5(4) ?
C3 C4 C5 N1 . . . . -2.9(6) ?
C6 C4 C5 N2 . . . . -2.3(6) ?
C3 C4 C5 N2 . . . . 178.3(4) ?
C5 C4 C6 C7 . . . . -0.2(6) ?
C3 C4 C6 C7 . . . . 179.2(4) ?
C4 C6 C7 C8 . . . . 1.2(6) ?
C5 N2 C8 C7 . . . . -2.6(5) ?
Ru1 N2 C8 C7 . . . . 176.8(3) ?
C5 N2 C8 C9 . . . . 178.4(3) ?
Ru1 N2 C8 C9 . . . . -2.2(4) ?
C6 C7 C8 N2 . . . . 0.2(6) ?
C6 C7 C8 C9 . . . . 179.2(4) ?
C13 N3 C9 C10 . . . . 1.8(6) ?
Ru1 N3 C9 C10 . . . . 179.3(3) ?
C13 N3 C9 C8 . . . . -176.9(3) ?
Ru1 N3 C9 C8 . . . . 0.5(4) ?
N2 C8 C9 N3 . . . . 1.2(5) ?
C7 C8 C9 N3 . . . . -177.8(3) ?
N2 C8 C9 C10 . . . . -177.4(4) ?
C7 C8 C9 C10 . . . . 3.6(6) ?
N3 C9 C10 C11 . . . . -0.9(7) ?
C8 C9 C10 C11 . . . . 177.7(5) ?
C9 C10 C11 C12 . . . . -0.3(9) ?
C10 C11 C12 C13 . . . . 0.5(9) ?
C9 N3 C13 C12 . . . . -1.6(6) ?
Ru1 N3 C13 C12 . . . . -179.0(4) ?
C9 N3 C13 C14 . . . . 177.5(3) ?
Ru1 N3 C13 C14 . . . . 0.1(5) ?
C11 C12 C13 N3 . . . . 0.4(8) ?
C11 C12 C13 C14 . . . . -178.6(5) ?
C18 N4 C14 C15 . . . . 4.0(6) ?
Ru1 N4 C14 C15 . . . . -177.8(4) ?
C18 N4 C14 C13 . . . . -177.5(3) ?
Ru1 N4 C14 C13 . . . . 0.7(4) ?
N3 C13 C14 N4 . . . . -0.6(5) ?
C12 C13 C14 N4 . . . . 178.5(5) ?
N3 C13 C14 C15 . . . . 177.9(4) ?
C12 C13 C14 C15 . . . . -3.0(8) ?
N4 C14 C15 C16 . . . . -0.6(8) ?
C13 C14 C15 C16 . . . . -179.1(5) ?
C14 C15 C16 C17 . . . . -2.4(8) ?
C15 C16 C17 C19 . . . . -178.9(5) ?
C15 C16 C17 C18 . . . . 2.0(8) ?
C21 N5 C18 N4 . . . . 178.1(4) ?
C21 N5 C18 C17 . . . . -1.8(6) ?
C14 N4 C18 N5 . . . . 175.8(3) ?
Ru1 N4 C18 N5 . . . . -2.1(5) ?
C14 N4 C18 C17 . . . . -4.3(5) ?
Ru1 N4 C18 C17 . . . . 177.8(3) ?
C16 C17 C18 N5 . . . . -178.7(4) ?
C19 C17 C18 N5 . . . . 2.1(6) ?
C16 C17 C18 N4 . . . . 1.5(6) ?
C19 C17 C18 N4 . . . . -177.8(4) ?
C16 C17 C19 C20 . . . . -179.6(5) ?
C18 C17 C19 C20 . . . . -0.4(8) ?
C17 C19 C20 C21 . . . . -1.4(9) ?
C18 N5 C21 C20 . . . . -0.2(8) ?
C19 C20 C21 N5 . . . . 1.8(9) ?
C35 P1 C23 C24 . . . . 140.2(4) ?
C29 P1 C23 C24 . . . . -107.1(4) ?
Ru1 P1 C23 C24 . . . . 16.6(4) ?
C35 P1 C23 C28 . . . . -42.5(5) ?
C29 P1 C23 C28 . . . . 70.1(5) ?
Ru1 P1 C23 C28 . . . . -166.2(4) ?
C28 C23 C24 C25 . . . . -0.7(7) ?
P1 C23 C24 C25 . . . . 176.6(4) ?
C23 C24 C25 C26 . . . . -0.7(7) ?
C24 C25 C26 C27 . . . . 1.3(9) ?
C25 C26 C27 C28 . . . . -0.5(12) ?
C24 C23 C28 C27 . . . . 1.4(9) ?
P1 C23 C28 C27 . . . . -175.9(6) ?
C26 C27 C28 C23 . . . . -0.9(12) ?
C35 P1 C29 C30 . . . . -48.5(6) ?
C23 P1 C29 C30 . . . . -154.4(6) ?
Ru1 P1 C29 C30 . . . . 76.5(6) ?
C35 P1 C29 C34 . . . . 147.9(5) ?
C23 P1 C29 C34 . . . . 42.0(6) ?
Ru1 P1 C29 C34 . . . . -87.1(6) ?
C34 C29 C30 C31 . . . . -9.3(11) ?
P1 C29 C30 C31 . . . . -173.3(7) ?
C29 C30 C31 C32 . . . . 6.4(15) ?
C30 C31 C32 C33 . . . . 0.2(17) ?
C31 C32 C33 C34 . . . . -2.9(18) ?
C30 C29 C34 C33 . . . . 6.4(12) ?
P1 C29 C34 C33 . . . . 171.9(8) ?
C32 C33 C34 C29 . . . . -0.5(17) ?
C23 P1 C35 C40 . . . . 134.2(5) ?
C29 P1 C35 C40 . . . . 28.2(6) ?
Ru1 P1 C35 C40 . . . . -96.7(5) ?
C23 P1 C35 C36 . . . . -51.9(4) ?
C29 P1 C35 C36 . . . . -157.9(4) ?
Ru1 P1 C35 C36 . . . . 77.2(4) ?
C40 C35 C36 C37 . . . . 1.1(9) ?
P1 C35 C36 C37 . . . . -173.2(5) ?
C35 C36 C37 C38 . . . . -0.1(10) ?
C36 C37 C38 C39 . . . . -1.3(11) ?
C37 C38 C39 C40 . . . . 1.8(13) ?
C36 C35 C40 C39 . . . . -0.6(11) ?
P1 C35 C40 C39 . . . . 173.4(7) ?
C38 C39 C40 C35 . . . . -0.9(14) ?

_cod_database_fobs_code 2022598
